data_1501981
loop_
_publ_author_name
'Luo, Yong'
'Pan, Xiaolin'
'Wu, Jie'

_publ_section_title
;
 Efficient Synthesis of 5H-Cyclopenta[c]quinoline Derivatives via
 Palladium-Catalyzed Domino Reactions of o-Alkynylhalobenzene with Amine
;
_journal_coden_ASTM ORLEF7
_journal_issue 5
_journal_name_full 'Organic Letters'
_journal_page_first 1150
_journal_page_last 1153
_journal_paper_doi 10.1021/ol103173v
_journal_volume 13
_journal_year 2011
_chemical_formula_sum 'C35 H25 N'
_chemical_formula_weight 459.56
_space_group_IT_number 2
_symmetry_cell_setting triclinic
_symmetry_space_group_name_Hall '-P 1'
_symmetry_space_group_name_H-M 'P -1'
_atom_sites_solution_hydrogens geom
_atom_sites_solution_primary direct
_atom_sites_solution_secondary difmap
_audit_creation_method SHELXL-97
_cell_angle_alpha 92.575(4)
_cell_angle_beta 99.847(4)
_cell_angle_gamma 95.085(4)
_cell_formula_units_Z 2
_cell_length_a 8.821(3)
_cell_length_b 11.131(4)
_cell_length_c 13.131(4)
_cell_measurement_reflns_used 987
_cell_measurement_temperature 293(2)
_cell_measurement_theta_max 26.731
_cell_measurement_theta_min 2.843
_cell_volume 1262.9(7)
_computing_cell_refinement 'Bruker SMART'
_computing_data_collection 'Bruker SMART'
_computing_data_reduction 'Bruker SHELXTL'
_computing_molecular_graphics 'Bruker SHELXTL'
_computing_publication_material 'Bruker SHELXTL'
_computing_structure_refinement 'SHELXL-97 (Sheldrick, 1997)'
_computing_structure_solution 'SHELXS-97 (Sheldrick, 1990)'
_diffrn_ambient_temperature 293(2)
_diffrn_measured_fraction_theta_full 0.971
_diffrn_measured_fraction_theta_max 0.971
_diffrn_measurement_device_type 'CCD area detector'
_diffrn_measurement_method 'phi and omega scans'
_diffrn_radiation_monochromator graphite
_diffrn_radiation_source 'fine-focus sealed tube'
_diffrn_radiation_type MoK\a
_diffrn_radiation_wavelength 0.71073
_diffrn_reflns_av_R_equivalents 0.0442
_diffrn_reflns_av_sigmaI/netI 0.0345
_diffrn_reflns_limit_h_max 10
_diffrn_reflns_limit_h_min -9
_diffrn_reflns_limit_k_max 13
_diffrn_reflns_limit_k_min -13
_diffrn_reflns_limit_l_max 16
_diffrn_reflns_limit_l_min -15
_diffrn_reflns_number 5722
_diffrn_reflns_theta_full 26.01
_diffrn_reflns_theta_max 26.01
_diffrn_reflns_theta_min 1.58
_exptl_absorpt_coefficient_mu 0.069
_exptl_absorpt_correction_T_max 0.9890
_exptl_absorpt_correction_T_min 0.9849
_exptl_absorpt_correction_type multi-scan
_exptl_absorpt_process_details sadabs
_exptl_crystal_colour yellow
_exptl_crystal_density_diffrn 1.209
_exptl_crystal_density_method 'not measured'
_exptl_crystal_description block
_exptl_crystal_F_000 484
_exptl_crystal_size_max 0.22
_exptl_crystal_size_mid 0.19
_exptl_crystal_size_min 0.16
_refine_diff_density_max 0.362
_refine_diff_density_min -0.352
_refine_diff_density_rms 0.095
_refine_ls_extinction_coef 0.027(6)
_refine_ls_extinction_expression Fc^*^=kFc[1+0.001xFc^2^\l^3^/sin(2\q)]^-1/4^
_refine_ls_extinction_method SHELXL
_refine_ls_goodness_of_fit_ref 1.018
_refine_ls_hydrogen_treatment constr
_refine_ls_matrix_type full
_refine_ls_number_parameters 326
_refine_ls_number_reflns 4815
_refine_ls_number_restraints 0
_refine_ls_restrained_S_all 1.018
_refine_ls_R_factor_all 0.0902
_refine_ls_R_factor_gt 0.0746
_refine_ls_shift/su_max 0.000
_refine_ls_shift/su_mean 0.000
_refine_ls_structure_factor_coef Fsqd
_refine_ls_weighting_details 'calc w=1/[\s^2^(Fo^2^)+(0.1628P)^2^+0.0000P] where P=(Fo^2^+2Fc^2^)/3'
_refine_ls_weighting_scheme calc
_refine_ls_wR_factor_gt 0.2025
_refine_ls_wR_factor_ref 0.2227
_reflns_number_gt 3567
_reflns_number_total 4815
_reflns_threshold_expression >2sigma(I)
_cod_data_source_file ol103173v_si_001.cif
_cod_data_source_block a01012c
_cod_depositor_comments
;
The following automatic conversions were performed:

'_symmetry_cell_setting' value 'Triclinic' changed to 'triclinic'
according to /home/saulius/struct/CIF-dictionaries/cif_core.dic
dictionary named 'cif_core.dic' version 2.4.1 from 2010-06-29.

Automatic conversion script
Id: cif_fix_values 1715 2011-07-08 13:25:40Z adriana 
;
_cod_original_sg_symbol_H-M P-1
_cod_original_formula_sum 'C17.50 H12.50 N0.50'
_cod_database_code 1501981

loop_
_symmetry_equiv_pos_as_xyz
'x, y, z'
'-x, -y, -z'

loop_
_atom_site_label
_atom_site_type_symbol
_atom_site_fract_x
_atom_site_fract_y
_atom_site_fract_z
_atom_site_U_iso_or_equiv
_atom_site_adp_type
_atom_site_occupancy
_atom_site_symmetry_multiplicity
_atom_site_calc_flag
_atom_site_refinement_flags
N1 N 0.36677(18) 0.79656(14) 0.00484(12) 0.0474(4) Uani 1 1 d .
C1 C 0.2824(2) 0.82752(16) 0.08341(14) 0.0449(5) Uani 1 1 d .
C2 C 0.1378(2) 0.87153(18) 0.05690(16) 0.0527(5) Uani 1 1 d .
H2A H 0.0966 0.8786 -0.0124 0.063 Uiso 1 1 calc R
C3 C 0.0564(2) 0.90434(19) 0.13232(17) 0.0581(5) Uani 1 1 d .
H3A H -0.0393 0.9337 0.1137 0.070 Uiso 1 1 calc R
C4 C 0.1162(3) 0.8940(2) 0.23600(17) 0.0604(6) Uani 1 1 d .
H4A H 0.0616 0.9176 0.2869 0.073 Uiso 1 1 calc R
C5 C 0.2565(3) 0.84857(18) 0.26300(16) 0.0554(5) Uani 1 1 d .
H5A H 0.2951 0.8410 0.3327 0.067 Uiso 1 1 calc R
C6 C 0.3434(2) 0.81340(16) 0.18865(14) 0.0454(5) Uani 1 1 d .
C7 C 0.4907(2) 0.76226(16) 0.21370(14) 0.0459(5) Uani 1 1 d .
C8 C 0.5767(2) 0.73261(17) 0.30580(15) 0.0512(5) Uani 1 1 d .
C9 C 0.7144(2) 0.68340(17) 0.28105(16) 0.0528(5) Uani 1 1 d .
C10 C 0.8384(3) 0.6406(2) 0.34636(18) 0.0660(6) Uani 1 1 d .
H10A H 0.8406 0.6409 0.4174 0.079 Uiso 1 1 calc R
C11 C 0.9565(3) 0.5982(2) 0.3035(2) 0.0734(7) Uani 1 1 d .
H11A H 1.0397 0.5706 0.3464 0.088 Uiso 1 1 calc R
C12 C 0.9542(3) 0.5959(2) 0.1975(2) 0.0667(6) Uani 1 1 d .
H12A H 1.0356 0.5662 0.1708 0.080 Uiso 1 1 calc R
C13 C 0.8333(2) 0.63669(18) 0.13076(18) 0.0569(5) Uani 1 1 d .
H13A H 0.8323 0.6343 0.0598 0.068 Uiso 1 1 calc R
C14 C 0.7116(2) 0.68198(16) 0.17272(15) 0.0487(5) Uani 1 1 d .
C15 C 0.5688(2) 0.73179(15) 0.12827(14) 0.0442(4) Uani 1 1 d .
C16 C 0.5072(2) 0.74913(15) 0.02777(14) 0.0431(4) Uani 1 1 d .
C17 C 0.5872(2) 0.71611(16) -0.05947(14) 0.0453(4) Uani 1 1 d .
C18 C 0.6968(2) 0.79794(18) -0.08955(15) 0.0522(5) Uani 1 1 d .
H18A H 0.7131 0.8767 -0.0603 0.063 Uiso 1 1 calc R
C19 C 0.7817(3) 0.7626(2) -0.16275(17) 0.0606(6) Uani 1 1 d .
H19A H 0.8555 0.8178 -0.1822 0.073 Uiso 1 1 calc R
C20 C 0.7584(3) 0.6468(2) -0.20732(18) 0.0649(6) Uani 1 1 d .
H20A H 0.8168 0.6233 -0.2561 0.078 Uiso 1 1 calc R
C21 C 0.6473(3) 0.5653(2) -0.17892(18) 0.0665(6) Uani 1 1 d .
H21A H 0.6304 0.4870 -0.2090 0.080 Uiso 1 1 calc R
C22 C 0.5618(3) 0.60018(18) -0.10624(16) 0.0573(5) Uani 1 1 d .
H22A H 0.4863 0.5455 -0.0883 0.069 Uiso 1 1 calc R
C23 C 0.3018(2) 0.81577(17) -0.10175(14) 0.0458(5) Uani 1 1 d .
C24 C 0.3267(2) 0.92846(17) -0.14019(15) 0.0510(5) Uani 1 1 d .
H24A H 0.3888 0.9904 -0.0991 0.061 Uiso 1 1 calc R
C25 C 0.2583(3) 0.94799(19) -0.24024(16) 0.0576(5) Uani 1 1 d .
H25A H 0.2737 1.0241 -0.2654 0.069 Uiso 1 1 calc R
C26 C 0.1678(2) 0.8570(2) -0.30353(16) 0.0584(6) Uani 1 1 d .
C27 C 0.1463(3) 0.7444(2) -0.26394(16) 0.0613(6) Uani 1 1 d .
H27A H 0.0864 0.6819 -0.3056 0.074 Uiso 1 1 calc R
C28 C 0.2125(2) 0.72318(19) -0.16330(16) 0.0560(5) Uani 1 1 d .
H28A H 0.1967 0.6473 -0.1378 0.067 Uiso 1 1 calc R
C29 C 0.0949(4) 0.8783(3) -0.41360(19) 0.0913(9) Uani 1 1 d .
H29A H 0.0354 0.8056 -0.4451 0.137 Uiso 1 1 calc R
H29B H 0.1746 0.9007 -0.4526 0.137 Uiso 1 1 calc R
H29C H 0.0286 0.9421 -0.4128 0.137 Uiso 1 1 calc R
C30 C 0.5428(3) 0.74254(19) 0.41282(16) 0.0557(5) Uani 1 1 d .
C31 C 0.4519(4) 0.6543(3) 0.4501(2) 0.0957(10) Uani 1 1 d .
H31A H 0.4083 0.5873 0.4066 0.115 Uiso 1 1 calc R
C32 C 0.4235(5) 0.6621(3) 0.5502(2) 0.1067(11) Uani 1 1 d .
H32A H 0.3613 0.6008 0.5730 0.128 Uiso 1 1 calc R
C33 C 0.4856(3) 0.7581(3) 0.61528(19) 0.0787(8) Uani 1 1 d .
H33A H 0.4684 0.7625 0.6832 0.094 Uiso 1 1 calc R
C34 C 0.5712(5) 0.8458(3) 0.5808(2) 0.1100(12) Uani 1 1 d .
H34A H 0.6121 0.9132 0.6246 0.132 Uiso 1 1 calc R
C35 C 0.6010(4) 0.8389(3) 0.4806(2) 0.1028(12) Uani 1 1 d .
H35A H 0.6622 0.9017 0.4588 0.123 Uiso 1 1 calc R

loop_
_atom_site_aniso_label
_atom_site_aniso_U_11
_atom_site_aniso_U_22
_atom_site_aniso_U_33
_atom_site_aniso_U_23
_atom_site_aniso_U_13
_atom_site_aniso_U_12
N1 0.0473(9) 0.0505(9) 0.0469(9) 0.0110(7) 0.0086(7) 0.0144(7)
C1 0.0462(10) 0.0398(9) 0.0509(10) 0.0094(7) 0.0108(8) 0.0094(8)
C2 0.0484(11) 0.0562(11) 0.0554(11) 0.0135(9) 0.0068(9) 0.0158(9)
C3 0.0492(11) 0.0584(12) 0.0719(14) 0.0134(10) 0.0162(10) 0.0183(10)
C4 0.0595(13) 0.0624(13) 0.0660(13) 0.0053(10) 0.0224(10) 0.0193(11)
C5 0.0616(12) 0.0549(11) 0.0522(11) 0.0056(9) 0.0113(9) 0.0150(10)
C6 0.0484(10) 0.0394(9) 0.0493(10) 0.0074(7) 0.0086(8) 0.0074(8)
C7 0.0470(10) 0.0419(9) 0.0485(10) 0.0076(8) 0.0053(8) 0.0065(8)
C8 0.0526(11) 0.0488(10) 0.0511(11) 0.0094(8) 0.0032(9) 0.0076(9)
C9 0.0519(11) 0.0451(10) 0.0593(12) 0.0093(8) 0.0008(9) 0.0069(9)
C10 0.0628(13) 0.0623(13) 0.0693(14) 0.0148(11) -0.0049(11) 0.0136(11)
C11 0.0593(14) 0.0675(14) 0.0898(18) 0.0179(12) -0.0080(12) 0.0212(12)
C12 0.0520(12) 0.0567(12) 0.0939(17) 0.0161(11) 0.0097(12) 0.0197(10)
C13 0.0499(11) 0.0482(10) 0.0739(13) 0.0099(9) 0.0090(10) 0.0121(9)
C14 0.0468(10) 0.0385(9) 0.0599(11) 0.0100(8) 0.0038(9) 0.0071(8)
C15 0.0433(10) 0.0391(9) 0.0510(10) 0.0077(7) 0.0073(8) 0.0072(8)
C16 0.0434(10) 0.0363(9) 0.0507(10) 0.0089(7) 0.0085(8) 0.0070(8)
C17 0.0437(10) 0.0450(9) 0.0476(10) 0.0090(7) 0.0048(8) 0.0108(8)
C18 0.0506(11) 0.0475(10) 0.0592(11) 0.0044(9) 0.0099(9) 0.0073(9)
C19 0.0517(12) 0.0645(13) 0.0694(13) 0.0132(10) 0.0179(10) 0.0072(10)
C20 0.0667(14) 0.0695(14) 0.0653(13) 0.0053(11) 0.0227(11) 0.0222(12)
C21 0.0814(16) 0.0510(12) 0.0696(14) -0.0032(10) 0.0176(12) 0.0151(11)
C22 0.0648(13) 0.0479(11) 0.0617(12) 0.0063(9) 0.0183(10) 0.0041(10)
C23 0.0436(10) 0.0505(10) 0.0460(10) 0.0107(8) 0.0092(8) 0.0135(8)
C24 0.0532(11) 0.0475(10) 0.0533(11) 0.0050(8) 0.0097(9) 0.0091(9)
C25 0.0626(13) 0.0563(11) 0.0591(12) 0.0199(9) 0.0146(10) 0.0181(10)
C26 0.0514(11) 0.0747(14) 0.0527(11) 0.0131(10) 0.0113(9) 0.0178(10)
C27 0.0546(12) 0.0711(14) 0.0549(12) 0.0013(10) 0.0040(9) 0.0007(11)
C28 0.0553(12) 0.0530(11) 0.0605(12) 0.0107(9) 0.0108(10) 0.0047(10)
C29 0.093(2) 0.119(2) 0.0593(14) 0.0206(14) -0.0029(13) 0.0219(18)
C30 0.0585(12) 0.0579(11) 0.0507(11) 0.0116(9) 0.0018(9) 0.0169(10)
C31 0.136(3) 0.0799(17) 0.0712(16) -0.0043(13) 0.0368(17) -0.0200(19)
C32 0.133(3) 0.108(2) 0.087(2) 0.0142(17) 0.0511(19) -0.008(2)
C33 0.0830(18) 0.103(2) 0.0549(13) 0.0118(13) 0.0087(12) 0.0371(16)
C34 0.152(3) 0.103(2) 0.0674(17) -0.0197(16) 0.0170(19) -0.012(2)
C35 0.145(3) 0.091(2) 0.0638(15) -0.0085(14) 0.0208(17) -0.037(2)

loop_
_atom_type_symbol
_atom_type_description
_atom_type_scat_dispersion_real
_atom_type_scat_dispersion_imag
_atom_type_scat_source
C C 0.0033 0.0016 'International Tables Vol C Tables 4.2.6.8 and 6.1.1.4'
H H 0.0000 0.0000 'International Tables Vol C Tables 4.2.6.8 and 6.1.1.4'
N N 0.0061 0.0033 'International Tables Vol C Tables 4.2.6.8 and 6.1.1.4'

loop_
_geom_angle_atom_site_label_1
_geom_angle_atom_site_label_2
_geom_angle_atom_site_label_3
_geom_angle
C16 N1 C1 121.59(15)
C16 N1 C23 120.07(15)
C1 N1 C23 118.35(16)
C2 C1 C6 119.78(18)
C2 C1 N1 119.98(17)
C6 C1 N1 120.24(17)
C3 C2 C1 120.61(18)
C3 C2 H2A 119.7
C1 C2 H2A 119.7
C2 C3 C4 120.4(2)
C2 C3 H3A 119.8
C4 C3 H3A 119.8
C5 C4 C3 119.6(2)
C5 C4 H4A 120.2
C3 C4 H4A 120.2
C4 C5 C6 122.0(2)
C4 C5 H5A 119.0
C6 C5 H5A 119.0
C5 C6 C1 117.61(19)
C5 C6 C7 123.75(18)
C1 C6 C7 118.64(18)
C8 C7 C15 109.58(18)
C8 C7 C6 132.90(19)
C15 C7 C6 117.51(16)
C7 C8 C9 107.25(17)
C7 C8 C30 129.7(2)
C9 C8 C30 122.99(18)
C10 C9 C14 120.2(2)
C10 C9 C8 130.0(2)
C14 C9 C8 109.85(18)
C11 C10 C9 118.8(2)
C11 C10 H10A 120.6
C9 C10 H10A 120.6
C10 C11 C12 121.4(2)
C10 C11 H11A 119.3
C12 C11 H11A 119.3
C13 C12 C11 121.3(2)
C13 C12 H12A 119.3
C11 C12 H12A 119.3
C12 C13 C14 118.5(2)
C12 C13 H13A 120.7
C14 C13 H13A 120.7
C13 C14 C9 119.80(19)
C13 C14 C15 134.01(19)
C9 C14 C15 106.18(17)
C16 C15 C7 121.95(17)
C16 C15 C14 130.91(18)
C7 C15 C14 107.13(16)
C15 C16 N1 120.04(17)
C15 C16 C17 121.55(17)
N1 C16 C17 118.41(16)
C22 C17 C18 118.95(19)
C22 C17 C16 120.37(17)
C18 C17 C16 120.50(16)
C19 C18 C17 120.11(18)
C19 C18 H18A 119.9
C17 C18 H18A 119.9
C20 C19 C18 120.7(2)
C20 C19 H19A 119.6
C18 C19 H19A 119.6
C19 C20 C21 119.4(2)
C19 C20 H20A 120.3
C21 C20 H20A 120.3
C22 C21 C20 120.10(19)
C22 C21 H21A 120.0
C20 C21 H21A 120.0
C21 C22 C17 120.7(2)
C21 C22 H22A 119.7
C17 C22 H22A 119.7
C28 C23 C24 120.35(18)
C28 C23 N1 119.99(17)
C24 C23 N1 119.64(16)
C25 C24 C23 119.42(18)
C25 C24 H24A 120.3
C23 C24 H24A 120.3
C26 C25 C24 121.48(19)
C26 C25 H25A 119.3
C24 C25 H25A 119.3
C25 C26 C27 118.10(19)
C25 C26 C29 121.3(2)
C27 C26 C29 120.6(2)
C26 C27 C28 121.38(19)
C26 C27 H27A 119.3
C28 C27 H27A 119.3
C23 C28 C27 119.25(19)
C23 C28 H28A 120.4
C27 C28 H28A 120.4
C26 C29 H29A 109.5
C26 C29 H29B 109.5
H29A C29 H29B 109.5
C26 C29 H29C 109.5
H29A C29 H29C 109.5
H29B C29 H29C 109.5
C35 C30 C31 115.7(2)
C35 C30 C8 122.4(2)
C31 C30 C8 121.8(2)
C30 C31 C32 121.9(3)
C30 C31 H31A 119.1
C32 C31 H31A 119.1
C33 C32 C31 120.5(3)
C33 C32 H32A 119.8
C31 C32 H32A 119.8
C34 C33 C32 119.0(3)
C34 C33 H33A 120.5
C32 C33 H33A 120.5
C33 C34 C35 121.1(3)
C33 C34 H34A 119.4
C35 C34 H34A 119.4
C30 C35 C34 121.8(3)
C30 C35 H35A 119.1
C34 C35 H35A 119.1

loop_
_geom_bond_atom_site_label_1
_geom_bond_atom_site_label_2
_geom_bond_distance
N1 C16 1.381(2)
N1 C1 1.419(2)
N1 C23 1.452(2)
C1 C2 1.401(3)
C1 C6 1.415(3)
C2 C3 1.374(3)
C2 H2A 0.9300
C3 C4 1.387(3)
C3 H3A 0.9300
C4 C5 1.375(3)
C4 H4A 0.9300
C5 C6 1.403(3)
C5 H5A 0.9300
C6 C7 1.457(3)
C7 C8 1.383(3)
C7 C15 1.456(3)
C8 C9 1.456(3)
C8 C30 1.487(3)
C9 C10 1.402(3)
C9 C14 1.418(3)
C10 C11 1.374(4)
C10 H10A 0.9300
C11 C12 1.388(4)
C11 H11A 0.9300
C12 C13 1.384(3)
C12 H12A 0.9300
C13 C14 1.408(3)
C13 H13A 0.9300
C14 C15 1.462(3)
C15 C16 1.368(3)
C16 C17 1.493(3)
C17 C22 1.387(3)
C17 C18 1.388(3)
C18 C19 1.380(3)
C18 H18A 0.9300
C19 C20 1.375(3)
C19 H19A 0.9300
C20 C21 1.386(3)
C20 H20A 0.9300
C21 C22 1.376(3)
C21 H21A 0.9300
C22 H22A 0.9300
C23 C28 1.378(3)
C23 C24 1.387(3)
C24 C25 1.384(3)
C24 H24A 0.9300
C25 C26 1.381(3)
C25 H25A 0.9300
C26 C27 1.388(3)
C26 C29 1.516(3)
C27 C28 1.390(3)
C27 H27A 0.9300
C28 H28A 0.9300
C29 H29A 0.9600
C29 H29B 0.9600
C29 H29C 0.9600
C30 C35 1.366(3)
C30 C31 1.373(3)
C31 C32 1.380(4)
C31 H31A 0.9300
C32 C33 1.351(4)
C32 H32A 0.9300
C33 C34 1.325(4)
C33 H33A 0.9300
C34 C35 1.385(4)
C34 H34A 0.9300
C35 H35A 0.9300
